data_7151974
loop_
_publ_author_name
'Cornut, Damien'
'Marrot, J\'er\^ome'
'Wouters, Johan'
'Jabin, Ivan'

_publ_section_title
;
 Acid-base modulation of a versatile heteroditopic calix[6]arene based
 receptor.
;
_journal_issue 18
_journal_name_full 'Organic &amp; biomolecular chemistry'
_journal_page_first 6373
_journal_page_last 6384
_journal_paper_doi 10.1039/c1ob05759f
_journal_volume 9
_journal_year 2011
_chemical_formula_sum 'C87 H123 N7 O9'
_chemical_formula_weight 1410.92
_chemical_name_systematic
;
?
;
_space_group_IT_number 14
_symmetry_cell_setting monoclinic
_symmetry_space_group_name_Hall '-P 2ybc'
_symmetry_space_group_name_H-M 'P 1 21/c 1'
_atom_sites_solution_hydrogens geom
_atom_sites_solution_primary direct
_atom_sites_solution_secondary difmap
_audit_creation_method SHELXL-97
_cell_angle_alpha 90.00
_cell_angle_beta 98.715(2)
_cell_angle_gamma 90.00
_cell_formula_units_Z 4
_cell_length_a 16.1331(14)
_cell_length_b 37.634(3)
_cell_length_c 17.1581(15)
_cell_measurement_reflns_used 9294
_cell_measurement_temperature 100(2)
_cell_measurement_theta_max 19.33
_cell_measurement_theta_min 2.40
_cell_volume 10297.3(15)
_computing_cell_refinement 'Bruker APEX2'
_computing_data_collection 'Bruker APEX2'
_computing_data_reduction 'Bruker SAINT'
_computing_molecular_graphics 'Bruker SHELXTL'
_computing_publication_material 'Bruker SHELXTL'
_computing_structure_refinement 'SHELXL-97 (Sheldrick, 1997)'
_computing_structure_solution 'SHELXS-97 (Sheldrick, 1990)'
_diffrn_ambient_temperature 100(2)
_diffrn_detector_area_resol_mean 512x512
_diffrn_measured_fraction_theta_full 0.991
_diffrn_measured_fraction_theta_max 0.991
_diffrn_measurement_device_type 'CCD area detector'
_diffrn_measurement_method 'phi and omega scans'
_diffrn_radiation_monochromator graphite
_diffrn_radiation_source 'fine-focus sealed tube'
_diffrn_radiation_type MoK\a
_diffrn_radiation_wavelength 0.71073
_diffrn_reflns_av_R_equivalents 0.0830
_diffrn_reflns_av_sigmaI/netI 0.0934
_diffrn_reflns_limit_h_max 19
_diffrn_reflns_limit_h_min -19
_diffrn_reflns_limit_k_max 44
_diffrn_reflns_limit_k_min -34
_diffrn_reflns_limit_l_max 20
_diffrn_reflns_limit_l_min -20
_diffrn_reflns_number 123747
_diffrn_reflns_theta_full 25.21
_diffrn_reflns_theta_max 25.21
_diffrn_reflns_theta_min 1.08
_exptl_absorpt_coefficient_mu 0.059
_exptl_absorpt_correction_T_max 0.9953
_exptl_absorpt_correction_T_min 0.9884
_exptl_absorpt_correction_type multi-scan
_exptl_absorpt_process_details 'SADABS (Sheldrick, V2.10)'
_exptl_crystal_colour colorless
_exptl_crystal_density_diffrn 0.910
_exptl_crystal_density_method 'not measured'
_exptl_crystal_description parallelepiped
_exptl_crystal_F_000 3064
_exptl_crystal_size_max 0.20
_exptl_crystal_size_mid 0.10
_exptl_crystal_size_min 0.08
_refine_diff_density_max 0.738
_refine_diff_density_min -0.391
_refine_diff_density_rms 0.078
_refine_ls_extinction_method none
_refine_ls_goodness_of_fit_ref 1.048
_refine_ls_hydrogen_treatment constr
_refine_ls_matrix_type full
_refine_ls_number_parameters 925
_refine_ls_number_reflns 18406
_refine_ls_number_restraints 5
_refine_ls_restrained_S_all 1.056
_refine_ls_R_factor_all 0.1499
_refine_ls_R_factor_gt 0.0822
_refine_ls_shift/su_max 0.000
_refine_ls_shift/su_mean 0.000
_refine_ls_structure_factor_coef Fsqd
_refine_ls_weighting_details 'calc w=1/[\s^2^(Fo^2^)+(0.1561P)^2^+0.0000P] where P=(Fo^2^+2Fc^2^)/3'
_refine_ls_weighting_scheme calc
_refine_ls_wR_factor_gt 0.2253
_refine_ls_wR_factor_ref 0.2463
_reflns_number_gt 8840
_reflns_number_total 18406
_reflns_threshold_expression >2sigma(I)
_cod_data_source_file c1ob05759f.txt
_cod_data_source_block 1
_cod_depositor_comments
;
The following automatic conversions were performed:

'_symmetry_cell_setting' value 'Monoclinic' changed to 'monoclinic'
according to /home/saulius/struct/CIF-dictionaries/cif_core.dic
dictionary named 'cif_core.dic' version 2.4.1 from 2010-06-29.

Automatic conversion script
Id: cif_fix_values 1715 2011-07-08 13:25:40Z adriana 
;
_cod_original_cell_volume 10297.4(15)
_cod_original_sg_symbol_H-M P2(1)/c
_cod_database_code 7151974

loop_
_symmetry_equiv_pos_as_xyz
'x, y, z'
'-x, y+1/2, -z+1/2'
'-x, -y, -z'
'x, -y-1/2, z-1/2'

loop_
_atom_site_label
_atom_site_type_symbol
_atom_site_fract_x
_atom_site_fract_y
_atom_site_fract_z
_atom_site_U_iso_or_equiv
_atom_site_adp_type
_atom_site_occupancy
_atom_site_symmetry_multiplicity
_atom_site_calc_flag
_atom_site_refinement_flags
C1 C 0.25178(17) 0.17557(8) 0.48184(18) 0.0470(8) Uani 1 1 d .
C2 C 0.27756(17) 0.15197(8) 0.54313(18) 0.0518(9) Uani 1 1 d .
C3 C 0.21950(17) 0.13801(8) 0.58483(18) 0.0509(9) Uani 1 1 d .
H3 H 0.2375 0.1223 0.6274 0.061 Uiso 1 1 calc R
C4 C 0.13434(18) 0.14622(8) 0.56652(19) 0.0552(9) Uani 1 1 d .
C5 C 0.10945(17) 0.16827(8) 0.50278(17) 0.0504(9) Uani 1 1 d .
H5 H 0.0515 0.1734 0.4885 0.060 Uiso 1 1 calc R
C6 C 0.16674(17) 0.18337(8) 0.45847(17) 0.0510(9) Uani 1 1 d .
C7 C 0.13735(18) 0.20569(8) 0.38709(16) 0.0509(9) Uani 1 1 d .
H7A H 0.1811 0.2234 0.3805 0.061 Uiso 1 1 calc R
H7B H 0.0862 0.2188 0.3954 0.061 Uiso 1 1 calc R
C8 C 0.11809(16) 0.18325(8) 0.31125(16) 0.0464(8) Uani 1 1 d .
C9 C 0.07012(16) 0.15248(8) 0.31027(18) 0.0502(9) Uani 1 1 d .
H9 H 0.0507 0.1451 0.3573 0.060 Uiso 1 1 calc R
C10 C 0.04985(16) 0.13221(8) 0.24243(17) 0.0502(9) Uani 1 1 d .
C11 C 0.08149(17) 0.14310(8) 0.17544(18) 0.0510(9) Uani 1 1 d .
H11 H 0.0685 0.1296 0.1283 0.061 Uiso 1 1 calc R
C12 C 0.13164(17) 0.17310(8) 0.17522(16) 0.0478(8) Uani 1 1 d .
C13 C 0.14730(16) 0.19344(8) 0.24305(17) 0.0483(9) Uani 1 1 d .
C14 C 0.16882(17) 0.18251(8) 0.10148(16) 0.0501(9) Uani 1 1 d .
H14A H 0.1244 0.1808 0.0550 0.060 Uiso 1 1 calc R
H14B H 0.1888 0.2074 0.1056 0.060 Uiso 1 1 calc R
C15 C 0.24024(16) 0.15877(8) 0.08896(16) 0.0424(8) Uani 1 1 d .
C16 C 0.22849(17) 0.12508(9) 0.05901(18) 0.0543(9) Uani 1 1 d .
H16 H 0.1728 0.1168 0.0432 0.065 Uiso 1 1 calc R
C17 C 0.29508(19) 0.10252(8) 0.05086(19) 0.0541(9) Uani 1 1 d .
C18 C 0.37532(18) 0.11538(8) 0.07406(17) 0.0511(9) Uani 1 1 d .
H18 H 0.4216 0.1001 0.0711 0.061 Uiso 1 1 calc R
C19 C 0.39078(16) 0.14962(7) 0.10143(16) 0.0377(7) Uani 1 1 d .
C20 C 0.32375(18) 0.17094(7) 0.10943(15) 0.0407(8) Uani 1 1 d .
C21 C 0.47903(17) 0.16454(8) 0.12215(17) 0.0485(8) Uani 1 1 d .
H21A H 0.4862 0.1835 0.0838 0.058 Uiso 1 1 calc R
H21B H 0.4837 0.1758 0.1748 0.058 Uiso 1 1 calc R
C22 C 0.55026(16) 0.13886(7) 0.12353(16) 0.0425(8) Uani 1 1 d .
C23 C 0.57202(16) 0.12683(8) 0.05220(17) 0.0465(8) Uani 1 1 d .
H23 H 0.5400 0.1349 0.0044 0.056 Uiso 1 1 calc R
C24 C 0.63821(17) 0.10372(8) 0.04795(18) 0.0512(9) Uani 1 1 d .
C25 C 0.68367(18) 0.09224(8) 0.11891(18) 0.0527(9) Uani 1 1 d .
H25 H 0.7287 0.0761 0.1179 0.063 Uiso 1 1 calc R
C26 C 0.66486(16) 0.10387(8) 0.19196(17) 0.0475(8) Uani 1 1 d .
C27 C 0.59771(17) 0.12659(8) 0.19222(16) 0.0455(8) Uani 1 1 d .
C28 C 0.71944(17) 0.09331(8) 0.26716(17) 0.0524(9) Uani 1 1 d .
H28A H 0.7312 0.1146 0.3010 0.063 Uiso 1 1 calc R
H28B H 0.7736 0.0843 0.2547 0.063 Uiso 1 1 calc R
C29 C 0.67912(16) 0.06472(8) 0.31272(17) 0.0452(8) Uani 1 1 d .
C30 C 0.65960(17) 0.03223(8) 0.27905(17) 0.0463(8) Uani 1 1 d .
H30 H 0.6708 0.0283 0.2269 0.056 Uiso 1 1 calc R
C31 C 0.62442(19) 0.00461(8) 0.31655(18) 0.0543(9) Uani 1 1 d .
C32 C 0.60707(17) 0.01167(7) 0.39306(16) 0.0447(8) Uani 1 1 d .
H32 H 0.5846 -0.0068 0.4214 0.054 Uiso 1 1 calc R
C33 C 0.62163(16) 0.04452(8) 0.42803(15) 0.0413(8) Uani 1 1 d .
C34 C 0.66081(16) 0.07095(7) 0.38813(16) 0.0399(8) Uani 1 1 d .
C35 C 0.58941(16) 0.05372(8) 0.50376(16) 0.0434(8) Uani 1 1 d .
H35A H 0.6268 0.0716 0.5333 0.052 Uiso 1 1 calc R
H35B H 0.5900 0.0322 0.5370 0.052 Uiso 1 1 calc R
C36 C 0.50010(16) 0.06849(7) 0.48692(15) 0.0366(7) Uani 1 1 d .
C37 C 0.47650(16) 0.09693(7) 0.53053(16) 0.0390(7) Uani 1 1 d .
C38 C 0.39314(16) 0.11036(7) 0.51511(16) 0.0395(7) Uani 1 1 d .
C39 C 0.33734(17) 0.09471(7) 0.45754(17) 0.0445(8) Uani 1 1 d .
H39 H 0.2813 0.1032 0.4481 0.053 Uiso 1 1 calc R
C40 C 0.36034(17) 0.06610(7) 0.41143(17) 0.0433(8) Uani 1 1 d .
C41 C 0.44184(16) 0.05432(7) 0.42830(15) 0.0364(7) Uani 1 1 d .
H41 H 0.4588 0.0353 0.3978 0.044 Uiso 1 1 calc R
C42 C 0.36894(17) 0.14164(8) 0.56312(18) 0.0510(9) Uani 1 1 d .
H42A H 0.3811 0.1355 0.6198 0.061 Uiso 1 1 calc R
H42B H 0.4041 0.1624 0.5540 0.061 Uiso 1 1 calc R
N43 N 0.77259(13) 0.27765(6) 0.26841(13) 0.0446(7) Uani 1 1 d .
C44 C 0.75989(18) 0.29298(8) 0.34340(19) 0.0557(9) Uani 1 1 d .
H44A H 0.7636 0.3192 0.3395 0.067 Uiso 1 1 calc R
H44B H 0.8062 0.2851 0.3843 0.067 Uiso 1 1 calc R
C45 C 0.67708(17) 0.28361(8) 0.37057(18) 0.0493(8) Uani 1 1 d .
H45A H 0.6684 0.2992 0.4151 0.059 Uiso 1 1 calc R
H45B H 0.6305 0.2878 0.3269 0.059 Uiso 1 1 calc R
C46 C 0.67586(19) 0.24545(8) 0.39606(18) 0.0524(9) Uani 1 1 d .
H46A H 0.6882 0.2302 0.3523 0.063 Uiso 1 1 calc R
H46B H 0.7211 0.2418 0.4412 0.063 Uiso 1 1 calc R
N47 N 0.59595(14) 0.23407(7) 0.41911(13) 0.0520(7) Uani 1 1 d .
H47 H 0.5900 0.2346 0.4692 0.062 Uiso 1 1 calc R
C48 C 0.5323(2) 0.22302(8) 0.36619(16) 0.0501(9) Uani 1 1 d .
N49 N 0.46088(14) 0.21446(7) 0.39385(13) 0.0528(7) Uani 1 1 d .
H49 H 0.4608 0.2140 0.4451 0.063 Uiso 1 1 calc R
C50 C 0.38472(18) 0.20606(8) 0.34157(17) 0.0521(9) Uani 1 1 d .
H50A H 0.3990 0.1973 0.2909 0.063 Uiso 1 1 calc R
H50B H 0.3508 0.2279 0.3307 0.063 Uiso 1 1 calc R
C51 C 0.33484(18) 0.17901(8) 0.37537(16) 0.0455(8) Uani 1 1 d .
H51A H 0.2845 0.1728 0.3374 0.055 Uiso 1 1 calc R
H51B H 0.3685 0.1572 0.3882 0.055 Uiso 1 1 calc R
O52 O 0.31096(11) 0.19399(5) 0.44543(11) 0.0525(6) Uani 1 1 d .
C53 C 0.72588(18) 0.29700(8) 0.20094(17) 0.0519(9) Uani 1 1 d .
H53A H 0.7560 0.3194 0.1935 0.062 Uiso 1 1 calc R
H53B H 0.6701 0.3035 0.2139 0.062 Uiso 1 1 calc R
C54 C 0.71385(19) 0.27692(9) 0.12481(18) 0.0590(10) Uani 1 1 d .
H54A H 0.7694 0.2731 0.1083 0.071 Uiso 1 1 calc R
H54B H 0.6801 0.2917 0.0840 0.071 Uiso 1 1 calc R
C55 C 0.67107(19) 0.24116(8) 0.12805(18) 0.0550(9) Uani 1 1 d .
H55A H 0.6582 0.2313 0.0741 0.066 Uiso 1 1 calc R
H55B H 0.7098 0.2245 0.1601 0.066 Uiso 1 1 calc R
N56 N 0.59577(16) 0.24384(7) 0.16105(14) 0.0557(8) Uani 1 1 d .
H56 H 0.5954 0.2357 0.2091 0.067 Uiso 1 1 calc R
C57 C 0.52555(18) 0.25816(8) 0.12261(15) 0.0455(8) Uani 1 1 d .
N58 N 0.45895(15) 0.25996(6) 0.16287(13) 0.0482(7) Uani 1 1 d .
H58 H 0.4674 0.2580 0.2146 0.058 Uiso 1 1 calc R
C59 C 0.37641(19) 0.26500(8) 0.12269(18) 0.0513(9) Uani 1 1 d .
H59A H 0.3767 0.2846 0.0842 0.062 Uiso 1 1 calc R
H59B H 0.3396 0.2722 0.1612 0.062 Uiso 1 1 calc R
C60 C 0.34027(18) 0.23176(7) 0.07930(16) 0.0455(8) Uani 1 1 d .
H60A H 0.2831 0.2365 0.0511 0.055 Uiso 1 1 calc R
H60B H 0.3761 0.2240 0.0405 0.055 Uiso 1 1 calc R
O61 O 0.33806(11) 0.20487(5) 0.13891(10) 0.0401(5) Uani 1 1 d .
C62 C 0.86392(17) 0.27882(9) 0.26036(19) 0.0563(9) Uani 1 1 d .
H62A H 0.8880 0.3017 0.2815 0.068 Uiso 1 1 calc R
H62B H 0.8696 0.2777 0.2038 0.068 Uiso 1 1 calc R
C63 C 0.91394(18) 0.24807(11) 0.3041(2) 0.0774(12) Uani 1 1 d .
H63A H 0.9742 0.2519 0.3016 0.093 Uiso 1 1 calc R
H63B H 0.9066 0.2491 0.3603 0.093 Uiso 1 1 calc R
C64 C 0.8904(2) 0.21146(9) 0.2735(2) 0.0669(10) Uani 1 1 d .
H64A H 0.8745 0.2127 0.2155 0.080 Uiso 1 1 calc R
H64B H 0.9402 0.1959 0.2847 0.080 Uiso 1 1 calc R
N65 N 0.82263(16) 0.19561(7) 0.30670(16) 0.0683(9) Uani 1 1 d .
H65 H 0.7712 0.1963 0.2809 0.082 Uiso 1 1 calc R
C66 C 0.83870(19) 0.17965(9) 0.3781(2) 0.0580(9) Uani 1 1 d .
N67 N 0.76901(15) 0.16717(7) 0.40705(18) 0.0703(9) Uani 1 1 d .
H67 H 0.7189 0.1721 0.3812 0.084 Uiso 1 1 calc R
C68 C 0.77538(18) 0.14664(8) 0.4773(2) 0.0580(10) Uani 1 1 d .
H68A H 0.7332 0.1553 0.5092 0.070 Uiso 1 1 calc R
H68B H 0.8315 0.1504 0.5085 0.070 Uiso 1 1 calc R
C69 C 0.76286(16) 0.10842(8) 0.46327(17) 0.0471(8) Uani 1 1 d .
H69A H 0.8032 0.0993 0.4300 0.057 Uiso 1 1 calc R
H69B H 0.7710 0.0953 0.5138 0.057 Uiso 1 1 calc R
O70 O 0.67704(10) 0.10404(5) 0.42309(11) 0.0460(5) Uani 1 1 d .
C71 C 0.06731(19) 0.13076(9) 0.61112(19) 0.0610(10) Uani 1 1 d D
C72 C 0.0157(2) 0.16058(10) 0.6388(2) 0.0773(11) Uani 1 1 d .
H72A H -0.0287 0.1505 0.6652 0.116 Uiso 1 1 calc R
H72B H -0.0094 0.1747 0.5934 0.116 Uiso 1 1 calc R
H72C H 0.0520 0.1758 0.6758 0.116 Uiso 1 1 calc R
C73 C 0.0090(2) 0.10632(9) 0.5554(2) 0.0767(12) Uani 1 1 d D
H73A H -0.0336 0.0961 0.5839 0.115 Uiso 1 1 calc R
H73B H 0.0420 0.0872 0.5366 0.115 Uiso 1 1 calc R
H73C H -0.0185 0.1201 0.5104 0.115 Uiso 1 1 calc R
C74 C 0.1051(2) 0.10879(13) 0.6826(2) 0.0997(15) Uani 1 1 d .
H74A H 0.1447 0.1235 0.7178 0.150 Uiso 1 1 calc R
H74B H 0.1347 0.0882 0.6649 0.150 Uiso 1 1 calc R
H74C H 0.0603 0.1006 0.7108 0.150 Uiso 1 1 calc R
C75 C -0.00957(18) 0.10056(9) 0.23767(19) 0.0592(10) Uani 1 1 d .
C76 C -0.08736(19) 0.10864(12) 0.1821(2) 0.0850(14) Uani 1 1 d .
H76A H -0.1176 0.1281 0.2034 0.128 Uiso 1 1 calc R
H76B H -0.1231 0.0875 0.1753 0.128 Uiso 1 1 calc R
H76C H -0.0726 0.1157 0.1310 0.128 Uiso 1 1 calc R
C77 C 0.0338(2) 0.06745(10) 0.2057(3) 0.0865(13) Uani 1 1 d .
H77A H -0.0071 0.0481 0.1948 0.130 Uiso 1 1 calc R
H77B H 0.0804 0.0596 0.2454 0.130 Uiso 1 1 calc R
H77C H 0.0551 0.0739 0.1571 0.130 Uiso 1 1 calc R
C78 C -0.0345(2) 0.09103(10) 0.3178(2) 0.0726(11) Uani 1 1 d .
H78A H -0.0683 0.1103 0.3351 0.109 Uiso 1 1 calc R
H78B H 0.0161 0.0877 0.3565 0.109 Uiso 1 1 calc R
H78C H -0.0674 0.0690 0.3129 0.109 Uiso 1 1 calc R
C79 C 0.2767(2) 0.06553(9) 0.0153(2) 0.0650(10) Uani 1 1 d .
C80 C 0.3579(2) 0.04428(9) 0.0108(2) 0.0775(12) Uani 1 1 d .
H80A H 0.3948 0.0581 -0.0180 0.116 Uiso 1 1 calc R
H80B H 0.3437 0.0217 -0.0166 0.116 Uiso 1 1 calc R
H80C H 0.3866 0.0395 0.0643 0.116 Uiso 1 1 calc R
C81 C 0.2286(3) 0.06963(11) -0.0698(2) 0.0930(14) Uani 1 1 d .
H81A H 0.1799 0.0851 -0.0689 0.139 Uiso 1 1 calc R
H81B H 0.2097 0.0462 -0.0904 0.139 Uiso 1 1 calc R
H81C H 0.2658 0.0801 -0.1036 0.139 Uiso 1 1 calc R
C82 C 0.2216(2) 0.04437(10) 0.0648(3) 0.0946(13) Uani 1 1 d .
H82A H 0.2533 0.0397 0.1171 0.142 Uiso 1 1 calc R
H82B H 0.2050 0.0218 0.0384 0.142 Uiso 1 1 calc R
H82C H 0.1713 0.0582 0.0702 0.142 Uiso 1 1 calc R
C83 C 0.66110(19) 0.09198(9) -0.0309(2) 0.0618(7) Uani 1 1 d D
C84 C 0.6132(4) 0.11113(12) -0.1015(3) 0.1381(15) Uani 1 1 d D
H84A H 0.6240 0.0995 -0.1501 0.207 Uiso 1 1 calc R
H84B H 0.6316 0.1360 -0.1014 0.207 Uiso 1 1 calc R
H84C H 0.5530 0.1103 -0.0986 0.207 Uiso 1 1 calc R
C85 C 0.6828(5) 0.05661(12) -0.0333(3) 0.187(2) Uani 1 1 d D
H85A H 0.6895 0.0501 -0.0873 0.280 Uiso 1 1 calc R
H85B H 0.6386 0.0420 -0.0162 0.280 Uiso 1 1 calc R
H85C H 0.7357 0.0525 0.0019 0.280 Uiso 1 1 calc R
C86 C 0.7493(3) 0.10950(15) -0.0369(3) 0.1559(15) Uani 1 1 d D
H86A H 0.7815 0.1119 0.0161 0.234 Uiso 1 1 calc R
H86B H 0.7407 0.1330 -0.0614 0.234 Uiso 1 1 calc R
H86C H 0.7802 0.0944 -0.0691 0.234 Uiso 1 1 calc R
C87 C 0.6048(2) -0.03153(9) 0.2776(2) 0.0618(7) Uani 1 1 d .
C88 C 0.5148(5) -0.04339(13) 0.2880(3) 0.187(2) Uani 1 1 d .
H88A H 0.4736 -0.0286 0.2549 0.280 Uiso 1 1 calc R
H88B H 0.5074 -0.0407 0.3434 0.280 Uiso 1 1 calc R
H88C H 0.5065 -0.0683 0.2724 0.280 Uiso 1 1 calc R
C89 C 0.6627(4) -0.05913(12) 0.3244(3) 0.1381(15) Uani 1 1 d .
H89A H 0.6518 -0.0826 0.3003 0.207 Uiso 1 1 calc R
H89B H 0.6518 -0.0598 0.3790 0.207 Uiso 1 1 calc R
H89C H 0.7213 -0.0526 0.3235 0.207 Uiso 1 1 calc R
C90 C 0.6098(4) -0.03190(15) 0.1923(3) 0.1559(15) Uani 1 1 d .
H90A H 0.5645 -0.0173 0.1643 0.234 Uiso 1 1 calc R
H90B H 0.6040 -0.0564 0.1727 0.234 Uiso 1 1 calc R
H90C H 0.6640 -0.0223 0.1835 0.234 Uiso 1 1 calc R
C91 C 0.29534(18) 0.05172(8) 0.34520(18) 0.0528(9) Uani 1 1 d .
C92 C 0.26605(19) 0.08136(8) 0.28720(18) 0.0553(9) Uani 1 1 d .
H92A H 0.2383 0.0999 0.3140 0.083 Uiso 1 1 calc R
H92B H 0.2265 0.0717 0.2433 0.083 Uiso 1 1 calc R
H92C H 0.3145 0.0915 0.2670 0.083 Uiso 1 1 calc R
C93 C 0.2215(2) 0.03654(10) 0.3821(2) 0.0715(11) Uani 1 1 d .
H93A H 0.2430 0.0200 0.4245 0.107 Uiso 1 1 calc R
H93B H 0.1831 0.0240 0.3417 0.107 Uiso 1 1 calc R
H93C H 0.1916 0.0560 0.4037 0.107 Uiso 1 1 calc R
C94 C 0.3311(2) 0.02145(8) 0.30004(19) 0.0613(10) Uani 1 1 d .
H94A H 0.3777 0.0305 0.2751 0.092 Uiso 1 1 calc R
H94B H 0.2871 0.0123 0.2594 0.092 Uiso 1 1 calc R
H94C H 0.3513 0.0023 0.3368 0.092 Uiso 1 1 calc R
O95 O 0.19577(11) 0.22406(5) 0.24229(11) 0.0483(6) Uani 1 1 d .
C96 C 0.1489(2) 0.25539(9) 0.2198(2) 0.0624(10) Uani 1 1 d .
H96A H 0.1153 0.2519 0.1679 0.094 Uiso 1 1 calc R
H96B H 0.1874 0.2754 0.2175 0.094 Uiso 1 1 calc R
H96C H 0.1119 0.2605 0.2587 0.094 Uiso 1 1 calc R
O97 O 0.58360(12) 0.13968(6) 0.26533(11) 0.0560(6) Uani 1 1 d .
C98 C 0.51160(19) 0.12433(10) 0.2927(2) 0.0710(11) Uani 1 1 d .
H98A H 0.4604 0.1346 0.2634 0.107 Uiso 1 1 calc R
H98B H 0.5139 0.1293 0.3490 0.107 Uiso 1 1 calc R
H98C H 0.5115 0.0986 0.2843 0.107 Uiso 1 1 calc R
O99 O 0.53106(11) 0.11120(5) 0.59134(11) 0.0450(5) Uani 1 1 d .
C100 C 0.57462(19) 0.14059(9) 0.5700(2) 0.0616(10) Uani 1 1 d .
H10A H 0.5926 0.1362 0.5187 0.092 Uiso 1 1 calc R
H10B H 0.6240 0.1448 0.6098 0.092 Uiso 1 1 calc R
H10C H 0.5381 0.1615 0.5663 0.092 Uiso 1 1 calc R
O101 O 0.53819(15) 0.22070(6) 0.29504(11) 0.0666(7) Uani 1 1 d .
O102 O 0.51911(12) 0.26873(6) 0.05415(11) 0.0577(6) Uani 1 1 d .
O103 O 0.90945(12) 0.17434(6) 0.41254(13) 0.0626(7) Uani 1 1 d .

loop_
_atom_site_aniso_label
_atom_site_aniso_U_11
_atom_site_aniso_U_22
_atom_site_aniso_U_33
_atom_site_aniso_U_23
_atom_site_aniso_U_13
_atom_site_aniso_U_12
C1 0.0286(14) 0.0571(17) 0.0546(18) -0.0208(15) 0.0043(13) 0.0040(13)
C2 0.0331(15) 0.0662(19) 0.0542(18) -0.0207(16) 0.0004(14) 0.0142(14)
C3 0.0385(16) 0.0673(19) 0.0466(17) -0.0032(15) 0.0056(14) 0.0116(15)
C4 0.0345(15) 0.073(2) 0.0600(19) -0.0169(17) 0.0123(14) 0.0106(15)
C5 0.0220(13) 0.086(2) 0.0430(17) -0.0052(16) 0.0034(13) 0.0092(14)
C6 0.0370(15) 0.0725(19) 0.0424(17) -0.0220(15) 0.0024(13) 0.0198(15)
C7 0.0405(16) 0.0689(19) 0.0434(17) -0.0054(15) 0.0070(14) 0.0180(15)
C8 0.0255(14) 0.0707(19) 0.0396(16) -0.0077(15) -0.0059(12) 0.0158(14)
C9 0.0251(14) 0.073(2) 0.0531(18) -0.0093(16) 0.0071(13) 0.0134(14)
C10 0.0242(14) 0.075(2) 0.0488(18) -0.0088(16) -0.0017(13) 0.0109(14)
C11 0.0292(14) 0.076(2) 0.0452(17) -0.0147(15) -0.0041(13) 0.0139(15)
C12 0.0339(15) 0.0702(19) 0.0360(16) -0.0137(14) -0.0057(13) 0.0161(14)
C13 0.0285(14) 0.0650(19) 0.0484(18) -0.0116(15) -0.0035(13) 0.0164(14)
C14 0.0387(16) 0.072(2) 0.0365(16) -0.0125(15) -0.0042(13) 0.0041(15)
C15 0.0284(14) 0.0640(18) 0.0344(15) -0.0055(14) 0.0037(12) 0.0049(13)
C16 0.0260(14) 0.076(2) 0.0590(19) -0.0211(17) 0.0013(14) 0.0040(15)
C17 0.0468(17) 0.0564(18) 0.063(2) -0.0099(16) 0.0194(15) -0.0090(15)
C18 0.0440(16) 0.0581(18) 0.0552(18) 0.0086(15) 0.0207(14) 0.0107(15)
C19 0.0315(14) 0.0417(16) 0.0389(15) 0.0042(13) 0.0022(12) 0.0006(12)
C20 0.0512(17) 0.0478(16) 0.0236(14) 0.0043(12) 0.0075(13) 0.0009(14)
C21 0.0438(16) 0.0598(18) 0.0429(17) 0.0115(14) 0.0099(14) -0.0032(14)
C22 0.0308(14) 0.0547(17) 0.0444(16) 0.0081(14) 0.0130(13) -0.0014(13)
C23 0.0317(15) 0.0576(18) 0.0499(18) 0.0126(15) 0.0047(13) -0.0048(14)
C24 0.0353(15) 0.0678(19) 0.0529(18) 0.0019(16) 0.0142(14) -0.0134(15)
C25 0.0333(15) 0.0652(19) 0.063(2) 0.0150(16) 0.0180(14) 0.0032(14)
C26 0.0241(13) 0.0659(18) 0.0543(18) 0.0207(15) 0.0118(13) -0.0015(13)
C27 0.0388(15) 0.0604(18) 0.0385(16) 0.0125(14) 0.0099(13) 0.0018(14)
C28 0.0320(14) 0.074(2) 0.0550(18) 0.0165(16) 0.0189(13) 0.0074(14)
C29 0.0264(13) 0.0651(18) 0.0467(17) 0.0131(15) 0.0140(12) 0.0114(13)
C30 0.0409(15) 0.0647(19) 0.0362(15) 0.0008(14) 0.0151(13) 0.0114(14)
C31 0.0635(18) 0.0536(18) 0.0518(18) 0.0017(15) 0.0276(15) 0.0192(15)
C32 0.0478(16) 0.0442(16) 0.0440(17) 0.0142(13) 0.0133(13) 0.0212(13)
C33 0.0330(14) 0.0586(17) 0.0331(15) 0.0141(13) 0.0074(12) 0.0143(13)
C34 0.0260(13) 0.0496(16) 0.0441(16) 0.0032(14) 0.0051(12) 0.0086(12)
C35 0.0409(15) 0.0543(17) 0.0380(15) 0.0131(13) 0.0152(13) 0.0209(13)
C36 0.0368(14) 0.0425(15) 0.0345(14) 0.0128(12) 0.0182(12) 0.0095(12)
C37 0.0310(14) 0.0464(16) 0.0403(15) 0.0083(13) 0.0080(12) 0.0065(12)
C38 0.0367(14) 0.0443(16) 0.0392(15) -0.0034(13) 0.0109(12) 0.0082(12)
C39 0.0313(14) 0.0529(17) 0.0483(17) -0.0045(14) 0.0026(13) 0.0063(13)
C40 0.0419(15) 0.0430(16) 0.0459(17) 0.0011(14) 0.0101(13) 0.0042(13)
C41 0.0409(15) 0.0354(14) 0.0340(14) 0.0043(12) 0.0093(12) 0.0047(12)
C42 0.0312(15) 0.0624(19) 0.0578(19) -0.0100(16) 0.0016(14) 0.0146(14)
N43 0.0271(11) 0.0637(15) 0.0428(14) 0.0025(12) 0.0044(10) -0.0050(11)
C44 0.0450(17) 0.0482(17) 0.074(2) 0.0055(16) 0.0084(16) -0.0171(14)
C45 0.0404(16) 0.0586(18) 0.0501(18) -0.0056(15) 0.0109(14) -0.0035(14)
C46 0.0553(18) 0.064(2) 0.0417(16) 0.0058(15) 0.0184(14) 0.0009(16)
N47 0.0453(13) 0.0826(17) 0.0306(12) 0.0003(12) 0.0134(11) -0.0136(13)
C48 0.066(2) 0.0524(18) 0.0312(16) 0.0049(14) 0.0049(15) -0.0067(16)
N49 0.0430(13) 0.0881(18) 0.0267(12) 0.0071(12) 0.0033(11) -0.0155(13)
C50 0.0447(17) 0.068(2) 0.0370(16) -0.0017(15) -0.0149(14) 0.0008(15)
C51 0.0414(16) 0.0540(17) 0.0411(16) -0.0057(14) 0.0061(13) 0.0079(14)
O52 0.0343(10) 0.0690(13) 0.0547(12) -0.0238(10) 0.0085(9) 0.0042(10)
C53 0.0410(16) 0.0565(18) 0.0582(19) 0.0220(15) 0.0072(15) 0.0057(14)
C54 0.0431(17) 0.090(2) 0.0417(18) 0.0088(17) 0.0010(15) 0.0159(17)
C55 0.0521(18) 0.069(2) 0.0414(17) 0.0042(16) -0.0016(15) 0.0077(16)
N56 0.0570(15) 0.0830(18) 0.0265(12) 0.0076(13) 0.0041(12) -0.0026(14)
C57 0.0460(16) 0.0679(19) 0.0245(14) 0.0104(14) 0.0111(13) -0.0002(15)
N58 0.0588(15) 0.0572(15) 0.0317(12) 0.0024(11) 0.0171(11) -0.0092(12)
C59 0.0611(18) 0.0464(17) 0.0513(17) 0.0101(14) 0.0247(15) 0.0030(15)
C60 0.0501(17) 0.0578(18) 0.0291(14) 0.0162(13) 0.0074(13) 0.0075(14)
O61 0.0484(11) 0.0416(10) 0.0303(10) 0.0065(8) 0.0060(8) -0.0015(9)
C62 0.0370(16) 0.072(2) 0.061(2) 0.0151(17) 0.0113(15) -0.0053(15)
C63 0.0189(14) 0.148(3) 0.067(2) 0.037(2) 0.0102(15) 0.0095(18)
C64 0.0524(19) 0.083(2) 0.068(2) 0.0163(19) 0.0169(17) 0.0242(18)
N65 0.0386(14) 0.100(2) 0.0677(18) 0.0306(16) 0.0116(13) 0.0227(14)
C66 0.0429(17) 0.068(2) 0.065(2) -0.0066(17) 0.0145(16) 0.0155(16)
N67 0.0236(12) 0.0819(18) 0.104(2) 0.0365(17) 0.0045(14) 0.0023(13)
C68 0.0333(16) 0.076(2) 0.067(2) 0.0040(18) 0.0139(15) -0.0025(15)
C69 0.0266(14) 0.070(2) 0.0428(17) 0.0037(15) -0.0010(13) 0.0026(14)
O70 0.0230(9) 0.0600(12) 0.0536(12) 0.0074(10) 0.0017(9) 0.0048(9)
C71 0.0409(17) 0.084(2) 0.060(2) 0.0031(18) 0.0128(15) 0.0083(17)
C72 0.0573(19) 0.097(3) 0.087(2) -0.026(2) 0.0428(18) -0.0077(19)
C73 0.072(2) 0.071(2) 0.093(3) -0.011(2) 0.028(2) -0.0009(19)
C74 0.059(2) 0.152(4) 0.092(3) 0.028(3) 0.024(2) 0.014(2)
C75 0.0344(16) 0.082(2) 0.061(2) -0.0132(18) 0.0071(15) 0.0038(16)
C76 0.0301(17) 0.151(4) 0.072(2) 0.001(2) 0.0002(17) -0.015(2)
C77 0.061(2) 0.085(2) 0.117(3) -0.043(2) 0.024(2) -0.013(2)
C78 0.054(2) 0.096(3) 0.065(2) -0.006(2) -0.0019(18) -0.0093(19)
C79 0.069(2) 0.0599(19) 0.073(2) -0.0261(17) 0.0333(17) -0.0112(17)
C80 0.077(2) 0.065(2) 0.093(3) -0.021(2) 0.021(2) 0.0052(19)
C81 0.090(3) 0.104(3) 0.086(3) -0.054(2) 0.018(2) -0.006(2)
C82 0.103(3) 0.073(2) 0.125(3) -0.040(2) 0.072(2) -0.031(2)
C83 0.0526(13) 0.0692(15) 0.0679(15) -0.0051(13) 0.0231(11) 0.0062(12)
C84 0.230(4) 0.085(2) 0.107(3) 0.0221(19) 0.051(3) 0.055(2)
C85 0.412(7) 0.087(2) 0.085(2) -0.0043(19) 0.112(3) 0.026(3)
C86 0.222(3) 0.164(3) 0.110(2) -0.052(2) 0.117(2) -0.062(3)
C87 0.0526(13) 0.0692(15) 0.0679(15) -0.0051(13) 0.0231(11) 0.0062(12)
C88 0.412(7) 0.087(2) 0.085(2) -0.0043(19) 0.112(3) 0.026(3)
C89 0.230(4) 0.085(2) 0.107(3) 0.0221(19) 0.051(3) 0.055(2)
C90 0.222(3) 0.164(3) 0.110(2) -0.052(2) 0.117(2) -0.062(3)
C91 0.0422(16) 0.0592(19) 0.0552(19) -0.0162(16) 0.0015(15) -0.0023(15)
C92 0.0426(17) 0.064(2) 0.0551(19) -0.0088(16) -0.0064(15) 0.0028(15)
C93 0.054(2) 0.079(2) 0.081(2) -0.021(2) 0.0097(19) -0.0139(18)
C94 0.068(2) 0.0536(18) 0.058(2) -0.0161(16) -0.0022(17) 0.0055(17)
O95 0.0298(10) 0.0674(13) 0.0443(11) -0.0102(10) -0.0052(9) 0.0104(10)
C96 0.0540(19) 0.072(2) 0.058(2) -0.0075(18) -0.0022(16) 0.0125(17)
O97 0.0419(11) 0.0839(14) 0.0448(12) 0.0149(11) 0.0146(9) 0.0106(10)
C98 0.0567(19) 0.100(3) 0.065(2) 0.0315(19) 0.0365(16) 0.0215(19)
O99 0.0343(10) 0.0558(12) 0.0434(11) -0.0079(9) 0.0007(9) 0.0062(9)
C100 0.0452(18) 0.066(2) 0.074(2) -0.0098(18) 0.0105(17) -0.0019(16)
O101 0.0977(16) 0.0776(14) 0.0256(11) 0.0073(10) 0.0132(11) -0.0275(13)
O102 0.0462(11) 0.0958(15) 0.0331(11) 0.0250(10) 0.0122(9) 0.0173(11)
O103 0.0289(10) 0.0921(16) 0.0682(14) 0.0106(12) 0.0113(10) 0.0082(11)

loop_
_atom_type_symbol
_atom_type_description
_atom_type_scat_dispersion_real
_atom_type_scat_dispersion_imag
_atom_type_scat_source
C C 0.0033 0.0016 'International Tables Vol C Tables 4.2.6.8 and 6.1.1.4'
H H 0.0000 0.0000 'International Tables Vol C Tables 4.2.6.8 and 6.1.1.4'
N N 0.0061 0.0033 'International Tables Vol C Tables 4.2.6.8 and 6.1.1.4'
O O 0.0106 0.0060 'International Tables Vol C Tables 4.2.6.8 and 6.1.1.4'

loop_
_geom_angle_atom_site_label_1
_geom_angle_atom_site_label_2
_geom_angle_atom_site_label_3
_geom_angle
C2 C1 C6 121.2(3)
C2 C1 O52 120.5(2)
C6 C1 O52 118.2(3)
C3 C2 C1 119.4(3)
C3 C2 C42 120.3(3)
C1 C2 C42 120.3(3)
C2 C3 C4 121.7(3)
C2 C3 H3 119.1
C4 C3 H3 119.1
C5 C4 C3 117.9(3)
C5 C4 C71 118.7(3)
C3 C4 C71 123.3(3)
C4 C5 C6 122.4(3)
C4 C5 H5 118.8
C6 C5 H5 118.8
C1 C6 C5 117.2(3)
C1 C6 C7 121.7(3)
C5 C6 C7 121.1(2)
C6 C7 C8 112.3(2)
C6 C7 H7A 109.1
C8 C7 H7A 109.1
C6 C7 H7B 109.1
C8 C7 H7B 109.1
H7A C7 H7B 107.9
C13 C8 C9 118.8(3)
C13 C8 C7 120.8(3)
C9 C8 C7 120.4(3)
C10 C9 C8 121.8(3)
C10 C9 H9 119.1
C8 C9 H9 119.1
C11 C10 C9 117.5(3)
C11 C10 C75 119.6(3)
C9 C10 C75 122.7(3)
C10 C11 C12 122.0(3)
C10 C11 H11 119.0
C12 C11 H11 119.0
C13 C12 C11 118.6(3)
C13 C12 C14 121.7(3)
C11 C12 C14 119.6(3)
C8 C13 C12 121.1(3)
C8 C13 O95 120.1(3)
C12 C13 O95 118.7(3)
C15 C14 C12 112.9(2)
C15 C14 H14A 109.0
C12 C14 H14A 109.0
C15 C14 H14B 109.0
C12 C14 H14B 109.0
H14A C14 H14B 107.8
C16 C15 C20 117.7(2)
C16 C15 C14 122.6(2)
C20 C15 C14 119.7(3)
C15 C16 C17 122.4(3)
C15 C16 H16 118.8
C17 C16 H16 118.8
C18 C17 C16 117.4(3)
C18 C17 C79 123.3(3)
C16 C17 C79 119.3(3)
C19 C18 C17 122.5(3)
C19 C18 H18 118.7
C17 C18 H18 118.7
C20 C19 C18 118.4(2)
C20 C19 C21 119.0(2)
C18 C19 C21 122.6(2)
C19 C20 O61 119.2(2)
C19 C20 C15 121.4(2)
O61 C20 C15 119.4(2)
C22 C21 C19 117.0(2)
C22 C21 H21A 108.1
C19 C21 H21A 108.1
C22 C21 H21B 108.1
C19 C21 H21B 108.1
H21A C21 H21B 107.3
C27 C22 C23 117.2(3)
C27 C22 C21 123.5(3)
C23 C22 C21 119.2(2)
C24 C23 C22 123.1(3)
C24 C23 H23 118.4
C22 C23 H23 118.4
C23 C24 C25 117.1(3)
C23 C24 C83 121.4(3)
C25 C24 C83 121.4(3)
C24 C25 C26 121.9(3)
C24 C25 H25 119.1
C26 C25 H25 119.1
C27 C26 C25 118.2(3)
C27 C26 C28 121.3(3)
C25 C26 C28 120.5(3)
C26 C27 C22 122.5(3)
C26 C27 O97 117.1(2)
C22 C27 O97 120.2(2)
C26 C28 C29 112.7(2)
C26 C28 H28A 109.1
C29 C28 H28A 109.1
C26 C28 H28B 109.1
C29 C28 H28B 109.1
H28A C28 H28B 107.8
C30 C29 C34 118.4(3)
C30 C29 C28 120.0(3)
C34 C29 C28 121.5(3)
C29 C30 C31 123.9(3)
C29 C30 H30 118.1
C31 C30 H30 118.1
C30 C31 C32 116.3(3)
C30 C31 C87 122.4(3)
C32 C31 C87 121.2(3)
C33 C32 C31 122.0(3)
C33 C32 H32 119.0
C31 C32 H32 119.0
C32 C33 C34 118.7(3)
C32 C33 C35 121.4(3)
C34 C33 C35 119.6(3)
O70 C34 C29 120.0(2)
O70 C34 C33 119.4(2)
C29 C34 C33 120.5(3)
C33 C35 C36 111.0(2)
C33 C35 H35A 109.4
C36 C35 H35A 109.4
C33 C35 H35B 109.4
C36 C35 H35B 109.4
H35A C35 H35B 108.0
C41 C36 C37 118.6(2)
C41 C36 C35 121.1(2)
C37 C36 C35 120.3(2)
O99 C37 C36 121.0(2)
O99 C37 C38 118.8(2)
C36 C37 C38 120.1(2)
C39 C38 C37 118.8(2)
C39 C38 C42 122.0(2)
C37 C38 C42 119.1(2)
C38 C39 C40 122.1(3)
C38 C39 H39 118.9
C40 C39 H39 118.9
C41 C40 C39 116.7(2)
C41 C40 C91 124.7(3)
C39 C40 C91 118.5(2)
C36 C41 C40 123.6(3)
C36 C41 H41 118.2
C40 C41 H41 118.2
C2 C42 C38 113.4(2)
C2 C42 H42A 108.9
C38 C42 H42A 108.9
C2 C42 H42B 108.9
C38 C42 H42B 108.9
H42A C42 H42B 107.7
C44 N43 C53 112.1(2)
C44 N43 C62 110.0(2)
C53 N43 C62 107.8(2)
N43 C44 C45 115.3(2)
N43 C44 H44A 108.4
C45 C44 H44A 108.4
N43 C44 H44B 108.4
C45 C44 H44B 108.4
H44A C44 H44B 107.5
C46 C45 C44 111.2(2)
C46 C45 H45A 109.4
C44 C45 H45A 109.4
C46 C45 H45B 109.4
C44 C45 H45B 109.4
H45A C45 H45B 108.0
N47 C46 C45 114.1(2)
N47 C46 H46A 108.7
C45 C46 H46A 108.7
N47 C46 H46B 108.7
C45 C46 H46B 108.7
H46A C46 H46B 107.6
C48 N47 C46 121.7(2)
C48 N47 H47 119.1
C46 N47 H47 119.1
O101 C48 N47 121.8(3)
O101 C48 N49 121.7(3)
N47 C48 N49 116.5(3)
C48 N49 C50 121.7(2)
C48 N49 H49 119.1
C50 N49 H49 119.1
N49 C50 C51 111.8(2)
N49 C50 H50A 109.2
C51 C50 H50A 109.2
N49 C50 H50B 109.2
C51 C50 H50B 109.2
H50A C50 H50B 107.9
O52 C51 C50 106.9(2)
O52 C51 H51A 110.3
C50 C51 H51A 110.3
O52 C51 H51B 110.3
C50 C51 H51B 110.3
H51A C51 H51B 108.6
C1 O52 C51 117.9(2)
N43 C53 C54 114.8(2)
N43 C53 H53A 108.6
C54 C53 H53A 108.6
N43 C53 H53B 108.6
C54 C53 H53B 108.6
H53A C53 H53B 107.5
C53 C54 C55 114.6(3)
C53 C54 H54A 108.6
C55 C54 H54A 108.6
C53 C54 H54B 108.6
C55 C54 H54B 108.6
H54A C54 H54B 107.6
N56 C55 C54 111.9(3)
N56 C55 H55A 109.2
C54 C55 H55A 109.2
N56 C55 H55B 109.2
C54 C55 H55B 109.2
H55A C55 H55B 107.9
C57 N56 C55 123.0(2)
C57 N56 H56 118.5
C55 N56 H56 118.5
O102 C57 N56 123.0(3)
O102 C57 N58 120.6(3)
N56 C57 N58 116.4(2)
C57 N58 C59 121.0(2)
C57 N58 H58 119.5
C59 N58 H58 119.5
N58 C59 C60 112.9(2)
N58 C59 H59A 109.0
C60 C59 H59A 109.0
N58 C59 H59B 109.0
C60 C59 H59B 109.0
H59A C59 H59B 107.8
O61 C60 C59 106.1(2)
O61 C60 H60A 110.5
C59 C60 H60A 110.5
O61 C60 H60B 110.5
C59 C60 H60B 110.5
H60A C60 H60B 108.7
C20 O61 C60 114.20(19)
N43 C62 C63 112.5(2)
N43 C62 H62A 109.1
C63 C62 H62A 109.1
N43 C62 H62B 109.1
C63 C62 H62B 109.1
H62A C62 H62B 107.8
C64 C63 C62 115.6(3)
C64 C63 H63A 108.4
C62 C63 H63A 108.4
C64 C63 H63B 108.4
C62 C63 H63B 108.4
H63A C63 H63B 107.4
N65 C64 C63 114.1(3)
N65 C64 H64A 108.7
C63 C64 H64A 108.7
N65 C64 H64B 108.7
C63 C64 H64B 108.7
H64A C64 H64B 107.6
C66 N65 C64 119.4(3)
C66 N65 H65 120.3
C64 N65 H65 120.3
O103 C66 N65 123.2(3)
O103 C66 N67 121.6(3)
N65 C66 N67 115.0(3)
C66 N67 C68 122.1(3)
C66 N67 H67 118.9
C68 N67 H67 118.9
N67 C68 C69 113.7(3)
N67 C68 H68A 108.8
C69 C68 H68A 108.8
N67 C68 H68B 108.8
C69 C68 H68B 108.8
H68A C68 H68B 107.7
O70 C69 C68 106.6(2)
O70 C69 H69A 110.4
C68 C69 H69A 110.4
O70 C69 H69B 110.4
C68 C69 H69B 110.4
H69A C69 H69B 108.6
C34 O70 C69 114.1(2)
C72 C71 C74 108.7(3)
C72 C71 C4 109.8(3)
C74 C71 C4 112.4(3)
C72 C71 C73 108.9(3)
C74 C71 C73 107.9(3)
C4 C71 C73 109.1(3)
C71 C72 H72A 109.5
C71 C72 H72B 109.5
H72A C72 H72B 109.5
C71 C72 H72C 109.5
H72A C72 H72C 109.5
H72B C72 H72C 109.5
C71 C73 H73A 109.5
C71 C73 H73B 109.5
H73A C73 H73B 109.5
C71 C73 H73C 109.5
H73A C73 H73C 109.5
H73B C73 H73C 109.5
C71 C74 H74A 109.5
C71 C74 H74B 109.5
H74A C74 H74B 109.5
C71 C74 H74C 109.5
H74A C74 H74C 109.5
H74B C74 H74C 109.5
C76 C75 C10 109.7(3)
C76 C75 C78 108.2(3)
C10 C75 C78 112.6(3)
C76 C75 C77 108.4(3)
C10 C75 C77 109.3(3)
C78 C75 C77 108.6(3)
C75 C76 H76A 109.5
C75 C76 H76B 109.5
H76A C76 H76B 109.5
C75 C76 H76C 109.5
H76A C76 H76C 109.5
H76B C76 H76C 109.5
C75 C77 H77A 109.5
C75 C77 H77B 109.5
H77A C77 H77B 109.5
C75 C77 H77C 109.5
H77A C77 H77C 109.5
H77B C77 H77C 109.5
C75 C78 H78A 109.5
C75 C78 H78B 109.5
H78A C78 H78B 109.5
C75 C78 H78C 109.5
H78A C78 H78C 109.5
H78B C78 H78C 109.5
C17 C79 C82 110.1(3)
C17 C79 C80 112.1(3)
C82 C79 C80 108.9(3)
C17 C79 C81 108.9(3)
C82 C79 C81 108.7(3)
C80 C79 C81 108.1(3)
C79 C80 H80A 109.5
C79 C80 H80B 109.5
H80A C80 H80B 109.5
C79 C80 H80C 109.5
H80A C80 H80C 109.5
H80B C80 H80C 109.5
C79 C81 H81A 109.5
C79 C81 H81B 109.5
H81A C81 H81B 109.5
C79 C81 H81C 109.5
H81A C81 H81C 109.5
H81B C81 H81C 109.5
C79 C82 H82A 109.5
C79 C82 H82B 109.5
H82A C82 H82B 109.5
C79 C82 H82C 109.5
H82A C82 H82C 109.5
H82B C82 H82C 109.5
C85 C83 C84 122.4(4)
C85 C83 C24 113.8(3)
C84 C83 C24 114.2(3)
C85 C83 C86 99.5(4)
C84 C83 C86 96.0(3)
C24 C83 C86 106.2(3)
C83 C84 H84A 109.5
C83 C84 H84B 109.5
H84A C84 H84B 109.5
C83 C84 H84C 109.5
H84A C84 H84C 109.5
H84B C84 H84C 109.5
C83 C85 H85A 109.5
C83 C85 H85B 109.5
H85A C85 H85B 109.5
C83 C85 H85C 109.5
H85A C85 H85C 109.5
H85B C85 H85C 109.5
C83 C86 H86A 109.5
C83 C86 H86B 109.5
H86A C86 H86B 109.5
C83 C86 H86C 109.5
H86A C86 H86C 109.5
H86B C86 H86C 109.5
C90 C87 C31 113.8(3)
C90 C87 C89 113.0(4)
C31 C87 C89 107.7(3)
C90 C87 C88 107.6(4)
C31 C87 C88 109.9(3)
C89 C87 C88 104.5(4)
C87 C88 H88A 109.5
C87 C88 H88B 109.5
H88A C88 H88B 109.5
C87 C88 H88C 109.5
H88A C88 H88C 109.5
H88B C88 H88C 109.5
C87 C89 H89A 109.5
C87 C89 H89B 109.5
H89A C89 H89B 109.5
C87 C89 H89C 109.5
H89A C89 H89C 109.5
H89B C89 H89C 109.5
C87 C90 H90A 109.5
C87 C90 H90B 109.5
H90A C90 H90B 109.5
C87 C90 H90C 109.5
H90A C90 H90C 109.5
H90B C90 H90C 109.5
C92 C91 C40 109.7(2)
C92 C91 C94 108.5(3)
C40 C91 C94 111.7(2)
C92 C91 C93 111.0(3)
C40 C91 C93 108.2(3)
C94 C91 C93 107.7(3)
C91 C92 H92A 109.5
C91 C92 H92B 109.5
H92A C92 H92B 109.5
C91 C92 H92C 109.5
H92A C92 H92C 109.5
H92B C92 H92C 109.5
C91 C93 H93A 109.5
C91 C93 H93B 109.5
H93A C93 H93B 109.5
C91 C93 H93C 109.5
H93A C93 H93C 109.5
H93B C93 H93C 109.5
C91 C94 H94A 109.5
C91 C94 H94B 109.5
H94A C94 H94B 109.5
C91 C94 H94C 109.5
H94A C94 H94C 109.5
H94B C94 H94C 109.5
C13 O95 C96 114.4(2)
O95 C96 H96A 109.5
O95 C96 H96B 109.5
H96A C96 H96B 109.5
O95 C96 H96C 109.5
H96A C96 H96C 109.5
H96B C96 H96C 109.5
C27 O97 C98 113.6(2)
O97 C98 H98A 109.5
O97 C98 H98B 109.5
H98A C98 H98B 109.5
O97 C98 H98C 109.5
H98A C98 H98C 109.5
H98B C98 H98C 109.5
C37 O99 C100 113.8(2)
O99 C100 H10A 109.5
O99 C100 H10B 109.5
H10A C100 H10B 109.5
O99 C100 H10C 109.5
H10A C100 H10C 109.5
H10B C100 H10C 109.5

loop_
_geom_bond_atom_site_label_1
_geom_bond_atom_site_label_2
_geom_bond_distance
C1 C2 1.391(4)
C1 C6 1.401(4)
C1 O52 1.401(4)
C2 C3 1.367(4)
C2 C42 1.513(4)
C3 C4 1.397(4)
C3 H3 0.9500
C4 C5 1.383(4)
C4 C71 1.531(4)
C5 C6 1.403(4)
C5 H5 0.9500
C6 C7 1.501(4)
C7 C8 1.543(4)
C7 H7A 0.9900
C7 H7B 0.9900
C8 C13 1.381(4)
C8 C9 1.391(4)
C9 C10 1.389(4)
C9 H9 0.9500
C10 C11 1.388(4)
C10 C75 1.523(4)
C11 C12 1.389(4)
C11 H11 0.9500
C12 C13 1.384(4)
C12 C14 1.522(4)
C13 O95 1.394(3)
C14 C15 1.499(4)
C14 H14A 0.9900
C14 H14B 0.9900
C15 C16 1.370(4)
C15 C20 1.416(4)
C16 C17 1.393(4)
C16 H16 0.9500
C17 C18 1.383(4)
C17 C79 1.531(4)
C18 C19 1.381(4)
C18 H18 0.9500
C19 C20 1.370(4)
C19 C21 1.522(4)
C20 O61 1.380(3)
C21 C22 1.499(4)
C21 H21A 0.9900
C21 H21B 0.9900
C22 C27 1.384(4)
C22 C23 1.399(4)
C23 C24 1.388(4)
C23 H23 0.9500
C24 C25 1.391(4)
C24 C83 1.521(5)
C25 C26 1.404(4)
C25 H25 0.9500
C26 C27 1.381(4)
C26 C28 1.501(4)
C27 O97 1.398(3)
C28 C29 1.532(4)
C28 H28A 0.9900
C28 H28B 0.9900
C29 C30 1.369(4)
C29 C34 1.390(4)
C30 C31 1.388(4)
C30 H30 0.9500
C31 C32 1.409(4)
C31 C87 1.527(4)
C32 C33 1.379(4)
C32 H32 0.9500
C33 C34 1.410(4)
C33 C35 1.511(4)
C34 O70 1.390(3)
C35 C36 1.530(4)
C35 H35A 0.9900
C35 H35B 0.9900
C36 C41 1.376(3)
C36 C37 1.392(4)
C37 O99 1.369(3)
C37 C38 1.423(4)
C38 C39 1.365(4)
C38 C42 1.521(4)
C39 C40 1.418(4)
C39 H39 0.9500
C40 C41 1.376(4)
C40 C91 1.524(4)
C41 H41 0.9500
C42 H42A 0.9900
C42 H42B 0.9900
N43 C44 1.453(4)
N43 C53 1.474(3)
N43 C62 1.501(3)
C44 C45 1.522(4)
C44 H44A 0.9900
C44 H44B 0.9900
C45 C46 1.502(4)
C45 H45A 0.9900
C45 H45B 0.9900
C46 N47 1.468(4)
C46 H46A 0.9900
C46 H46B 0.9900
N47 C48 1.330(4)
N47 H47 0.8800
C48 O101 1.242(3)
C48 N49 1.350(4)
N49 C50 1.442(3)
N49 H49 0.8800
C50 C51 1.470(4)
C50 H50A 0.9900
C50 H50B 0.9900
C51 O52 1.432(3)
C51 H51A 0.9900
C51 H51B 0.9900
C53 C54 1.496(4)
C53 H53A 0.9900
C53 H53B 0.9900
C54 C55 1.517(4)
C54 H54A 0.9900
C54 H54B 0.9900
C55 N56 1.419(4)
C55 H55A 0.9900
C55 H55B 0.9900
N56 C57 1.335(4)
N56 H56 0.8800
C57 O102 1.230(3)
C57 N58 1.364(4)
N58 C59 1.416(4)
N58 H58 0.8800
C59 C60 1.525(4)
C59 H59A 0.9900
C59 H59B 0.9900
C60 O61 1.443(3)
C60 H60A 0.9900
C60 H60B 0.9900
C62 C63 1.540(5)
C62 H62A 0.9900
C62 H62B 0.9900
C63 C64 1.503(5)
C63 H63A 0.9900
C63 H63B 0.9900
C64 N65 1.437(4)
C64 H64A 0.9900
C64 H64B 0.9900
N65 C66 1.354(4)
N65 H65 0.8800
C66 O103 1.220(3)
C66 N67 1.378(4)
N67 C68 1.423(4)
N67 H67 0.8800
C68 C69 1.468(4)
C68 H68A 0.9900
C68 H68B 0.9900
C69 O70 1.459(3)
C69 H69A 0.9900
C69 H69B 0.9900
C71 C72 1.516(5)
C71 C74 1.527(5)
C71 C73 1.540(5)
C72 H72A 0.9800
C72 H72B 0.9800
C72 H72C 0.9800
C73 H73A 0.9800
C73 H73B 0.9800
C73 H73C 0.9800
C74 H74A 0.9800
C74 H74B 0.9800
C74 H74C 0.9800
C75 C76 1.488(4)
C75 C78 1.532(5)
C75 C77 1.568(5)
C76 H76A 0.9800
C76 H76B 0.9800
C76 H76C 0.9800
C77 H77A 0.9800
C77 H77B 0.9800
C77 H77C 0.9800
C78 H78A 0.9800
C78 H78B 0.9800
C78 H78C 0.9800
C79 C82 1.542(5)
C79 C80 1.546(5)
C79 C81 1.553(5)
C80 H80A 0.9800
C80 H80B 0.9800
C80 H80C 0.9800
C81 H81A 0.9800
C81 H81B 0.9800
C81 H81C 0.9800
C82 H82A 0.9800
C82 H82B 0.9800
C82 H82C 0.9800
C83 C85 1.379(5)
C83 C84 1.517(5)
C83 C86 1.585(6)
C84 H84A 0.9800
C84 H84B 0.9800
C84 H84C 0.9800
C85 H85A 0.9800
C85 H85B 0.9800
C85 H85C 0.9800
C86 H86A 0.9800
C86 H86B 0.9800
C86 H86C 0.9800
C87 C90 1.478(6)
C87 C89 1.538(6)
C87 C88 1.556(8)
C88 H88A 0.9800
C88 H88B 0.9800
C88 H88C 0.9800
C89 H89A 0.9800
C89 H89B 0.9800
C89 H89C 0.9800
C90 H90A 0.9800
C90 H90B 0.9800
C90 H90C 0.9800
C91 C92 1.521(4)
C91 C94 1.538(4)
C91 C93 1.541(5)
C92 H92A 0.9800
C92 H92B 0.9800
C92 H92C 0.9800
C93 H93A 0.9800
C93 H93B 0.9800
C93 H93C 0.9800
C94 H94A 0.9800
C94 H94B 0.9800
C94 H94C 0.9800
O95 C96 1.422(4)
C96 H96A 0.9800
C96 H96B 0.9800
C96 H96C 0.9800
O97 C98 1.438(4)
C98 H98A 0.9800
C98 H98B 0.9800
C98 H98C 0.9800
O99 C100 1.389(4)
C100 H10A 0.9800
C100 H10B 0.9800
C100 H10C 0.9800
